data_1562546
loop_
_publ_author_name
'Nyamboki, Divinah K.'
'Bedane, Kibrom G.'
'Hassan, Khadija'
'Brieger, Lukas'
'Strohmann, Carsten'
'Spiteller, Michael'
'Matasyoh, Josphat C.'

_publ_section_title
;
 Cytotoxic Compounds from the Stem Bark of Two subsp. of <i>Bersama
 abyssinica</i>.
;
_journal_issue 5
_journal_name_full 'Journal of natural products'
_journal_page_first 1453
_journal_page_last 1458
_journal_paper_doi 10.1021/acs.jnatprod.0c01141
_journal_volume 84
_journal_year 2021
_chemical_absolute_configuration ad
_chemical_formula_moiety 'C26 H30 O6, H2 O'
_chemical_formula_sum 'C26 H32 O7'
_chemical_formula_weight 456.51
_space_group_crystal_system monoclinic
_space_group_IT_number 4
_space_group_name_Hall 'P 2yb'
_space_group_name_H-M_alt 'P 1 21 1'
_atom_sites_solution_hydrogens mixed
_atom_sites_solution_primary dual
_audit_creation_date 2019-11-06
_audit_creation_method
;
Olex2 1.2
(compiled 2018.05.29 svn.r3508 for OlexSys, GUI svn.r5506)
;
_cell_angle_alpha 90
_cell_angle_beta 105.607(4)
_cell_angle_gamma 90
_cell_formula_units_Z 4
_cell_length_a 12.1262(8)
_cell_length_b 14.4026(7)
_cell_length_c 13.3342(8)
_cell_measurement_reflns_used 5796
_cell_measurement_temperature 100
_cell_measurement_theta_max 74.46
_cell_measurement_theta_min 3.44
_cell_volume 2242.9(2)
_computing_cell_refinement 'SAINT V8.38A (?, 2016)'
_computing_data_reduction 'SAINT V8.38A (?, 2016)'
_computing_molecular_graphics 'Olex2 (Dolomanov et al., 2009)'
_computing_publication_material 'Olex2 (Dolomanov et al., 2009)'
_computing_structure_refinement 'XL (Sheldrick, 2008)'
_computing_structure_solution 'XT (Sheldrick, 2015)'
_diffrn_ambient_temperature 100.0
_diffrn_detector 'Bruker D8 VENTURE area detector'
_diffrn_detector_area_resol_mean 10.4167
_diffrn_detector_type 'CPAD PHOTON II area detector'
_diffrn_measured_fraction_theta_full 1.000
_diffrn_measured_fraction_theta_max 0.996
_diffrn_measurement_device 'four-circle diffractometer'
_diffrn_measurement_device_type 'Bruker D8 Venture'
_diffrn_measurement_method '\f and \w scans'
_diffrn_radiation_monochromator 'HELIOS mirror optics'
_diffrn_radiation_probe x-ray
_diffrn_radiation_type CuK\a
_diffrn_radiation_wavelength 1.54178
_diffrn_reflns_av_R_equivalents 0.0643
_diffrn_reflns_av_unetI/netI 0.0477
_diffrn_reflns_Laue_measured_fraction_full 1.000
_diffrn_reflns_Laue_measured_fraction_max 0.996
_diffrn_reflns_limit_h_max 15
_diffrn_reflns_limit_h_min -15
_diffrn_reflns_limit_k_max 17
_diffrn_reflns_limit_k_min -17
_diffrn_reflns_limit_l_max 16
_diffrn_reflns_limit_l_min -16
_diffrn_reflns_number 41245
_diffrn_reflns_point_group_measured_fraction_full 0.998
_diffrn_reflns_point_group_measured_fraction_max 0.976
_diffrn_reflns_theta_full 67.679
_diffrn_reflns_theta_max 74.996
_diffrn_reflns_theta_min 3.441
_diffrn_source 'microfocus sealed X-ray tube'
_diffrn_source_type 'Incoatec I\ms'
_diffrn_standards_number 0
_exptl_absorpt_coefficient_mu 0.800
_exptl_absorpt_correction_T_max 0.5879
_exptl_absorpt_correction_T_min 0.4680
_exptl_absorpt_correction_type multi-scan
_exptl_absorpt_process_details
'SADABS-2016/2 (Bruker,2016/2) was used for absorption correction. wR2(int) was 0.1560 before and 0.0798 after correction. The Ratio of minimum to maximum transmission is 0.7961. The \l/2 correction factor is Not present.'
_exptl_crystal_colour colourless
_exptl_crystal_colour_primary colourless
_exptl_crystal_density_diffrn 1.352
_exptl_crystal_description needle
_exptl_crystal_F_000 976
_exptl_crystal_size_max 0.452
_exptl_crystal_size_mid 0.147
_exptl_crystal_size_min 0.08
_refine_diff_density_max 0.186
_refine_diff_density_min -0.215
_refine_diff_density_rms 0.039
_refine_ls_abs_structure_details
;
 Flack x determined using 3519 quotients [(I+)-(I-)]/[(I+)+(I-)]
 (Parsons, Flack and Wagner, Acta Cryst. B69 (2013) 249-259).
;
_refine_ls_abs_structure_Flack -0.08(13)
_refine_ls_extinction_method none
_refine_ls_goodness_of_fit_ref 1.033
_refine_ls_hydrogen_treatment mixed
_refine_ls_matrix_type full
_refine_ls_number_parameters 625
_refine_ls_number_reflns 9034
_refine_ls_number_restraints 1
_refine_ls_restrained_S_all 1.032
_refine_ls_R_factor_all 0.0483
_refine_ls_R_factor_gt 0.0428
_refine_ls_shift/su_max 0.000
_refine_ls_shift/su_mean 0.000
_refine_ls_structure_factor_coef Fsqd
_refine_ls_weighting_details 'w=1/[\s^2^(Fo^2^)+(0.0540P)^2^+0.6983P] where P=(Fo^2^+2Fc^2^)/3'
_refine_ls_weighting_scheme calc
_refine_ls_wR_factor_gt 0.1056
_refine_ls_wR_factor_ref 0.1108
_reflns_Friedel_coverage 0.880
_reflns_Friedel_fraction_full 0.995
_reflns_Friedel_fraction_max 0.953
_reflns_number_gt 8280
_reflns_number_total 9034
_reflns_threshold_expression 'I > 2\s(I)'
_cod_data_source_file np0c01141_si_001.cif
_cod_data_source_block b1658_0m
_cod_depositor_comments 'Adding full bibliography for 1562544--1562546.cif.'
_cod_database_code 1562546
_shelx_shelxl_version_number 2018/3
_shelx_space_group_comment
;
The symmetry employed for this shelxl refinement is uniquely defined
by the following loop, which should always be used as a source of
symmetry information in preference to the above space-group names.
They are only intended as comments.
;
_shelx_estimated_absorpt_t_max 0.939
_shelx_estimated_absorpt_t_min 0.714
_olex2_refinement_description
;
1. Fixed Uiso
 At 1.2 times of:
  All C(H) groups, All C(H,H) groups
 At 1.5 times of:
  All C(H,H,H) groups
2.a Ternary CH refined with riding coordinates:
 C29(H29), C38(H38), C39(H39), C33(H33), C10(H10), C9(H9), C3(H3), C5(H5)
2.b Secondary CH2 refined with riding coordinates:
 C11(H11A,H11B), C37(H37A,H37B), C6(H6A,H6B), C12(H12A,H12B), C34(H34A,H34B),
 C41(H41A,H41B), C36(H36A,H36B), C14(H14A,H14B), C30(H30A,H30B), C40(H40A,H40B),
  C4(H4A,H4B), C15(H15A,H15B)
2.c Aromatic/amide H refined with riding coordinates:
 C23(H23), C50(H50), C18(H18), C44(H44), C26(H26), C49(H49), C52(H52), C24(H24)
2.d Idealised Me refined as rotating group:
 C47(H47A,H47B,H47C), C27(H27A,H27B,H27C), C21(H21A,H21B,H21C), C35(H35A,H35B,
 H35C), C1(H1A,H1B,H1C), C13(H13A,H13B,H13C)
;
_olex2_submission_special_instructions 'No special instructions were received'

loop_
_space_group_symop_operation_xyz
'x, y, z'
'-x, y+1/2, -z'

loop_
_atom_site_label
_atom_site_type_symbol
_atom_site_fract_x
_atom_site_fract_y
_atom_site_fract_z
_atom_site_U_iso_or_equiv
_atom_site_adp_type
_atom_site_occupancy
_atom_site_site_symmetry_order
_atom_site_calc_flag
_atom_site_refinement_flags_posn
_atom_site_refinement_flags_adp
_atom_site_refinement_flags_occupancy
_atom_site_disorder_assembly
_atom_site_disorder_group
O1 O 0.37528(17) 0.96343(16) 0.16597(15) 0.0267(4) Uani 1 1 d . . . . .
O10 O 1.14587(17) 0.08354(16) 0.49930(15) 0.0271(5) Uani 1 1 d . . . . .
O2 O 0.19526(17) 0.96439(16) 0.04726(17) 0.0307(5) Uani 1 1 d . . . . .
O4 O 0.40307(19) 0.40225(18) 0.45130(19) 0.0366(5) Uani 1 1 d . . . . .
O8 O 1.09018(18) 0.03188(16) 0.32740(15) 0.0289(5) Uani 1 1 d . . . . .
O3 O 0.35424(18) 0.92027(17) -0.00655(16) 0.0315(5) Uani 1 1 d . . . . .
O12 O 0.92044(18) 0.69819(16) -0.00308(15) 0.0315(5) Uani 1 1 d . . . . .
O9 O 1.27778(17) 0.01265(16) 0.42604(17) 0.0294(5) Uani 1 1 d . . . . .
O13 O 0.7889(2) 0.80859(18) -0.04575(17) 0.0369(5) Uani 1 1 d . . . . .
O11 O 1.16072(19) 0.70051(17) 0.38420(17) 0.0356(5) Uani 1 1 d . . . . .
O5 O 0.5452(2) 0.19411(19) 0.21112(19) 0.0427(6) Uani 1 1 d . . . . .
O7 O 0.8502(2) -0.01974(19) 0.2366(2) 0.0424(6) Uani 1 1 d . . . . .
O6 O 0.6838(2) 0.0972(2) 0.2898(3) 0.0549(8) Uani 1 1 d . . . . .
O14 O 0.8491(2) 0.0059(2) 0.0248(2) 0.0524(7) Uani 1 1 d . . . . .
C2 C 0.3137(2) 0.9790(2) 0.0612(2) 0.0283(6) Uani 1 1 d . . . . .
C43 C 1.0994(2) 0.4650(2) 0.3721(2) 0.0246(6) Uani 1 1 d . . . . .
C23 C 0.5994(2) 0.3119(2) 0.3793(2) 0.0302(7) Uani 1 1 d . . . . .
H23 H 0.617833 0.352583 0.437506 0.036 Uiso 1 1 calc R . . . .
C42 C 1.0335(2) 0.4905(2) 0.2608(2) 0.0251(6) Uani 1 1 d . . . . .
C29 C 1.3121(2) 0.1014(2) 0.3914(2) 0.0301(6) Uani 1 1 d . . . . .
H29 H 1.394281 0.098635 0.390771 0.036 Uiso 1 1 calc R . . . .
C46 C 1.0853(2) 0.5865(2) 0.2459(2) 0.0261(6) Uani 1 1 d . . . . .
C8 C 0.4162(2) 0.8038(2) 0.1282(2) 0.0260(6) Uani 1 1 d . . . . .
C38 C 1.0897(2) 0.3672(2) 0.4080(2) 0.0250(6) Uani 1 1 d . . . . .
H38 H 1.008754 0.359330 0.411024 0.030 Uiso 1 1 calc R . . . .
C39 C 1.1077(2) 0.2965(2) 0.3263(2) 0.0234(6) Uani 1 1 d . . . . .
H39 H 1.189476 0.300812 0.324494 0.028 Uiso 1 1 calc R . . . .
C19 C 0.4201(2) 0.4555(2) 0.3856(2) 0.0304(6) Uani 1 1 d . . . . .
C33 C 1.1136(3) 0.1220(2) 0.2872(2) 0.0268(6) Uani 1 1 d . . . . .
H33 H 1.061914 0.130765 0.215544 0.032 Uiso 1 1 calc R . . . .
C50 C 0.8681(3) 0.7783(3) 0.1345(3) 0.0323(7) Uani 1 1 d . . . . .
H50 H 0.825557 0.824818 0.158277 0.039 Uiso 1 1 calc R . . . .
C11 C 0.4321(2) 0.7598(2) 0.3495(2) 0.0259(6) Uani 1 1 d . . . . .
H11A H 0.353229 0.744289 0.351673 0.031 Uiso 1 1 calc R . . . .
H11B H 0.482528 0.754574 0.421248 0.031 Uiso 1 1 calc R . . . .
C37 C 1.1655(2) 0.3450(2) 0.5178(2) 0.0271(6) Uani 1 1 d . . . . .
H37A H 1.246763 0.355756 0.519881 0.032 Uiso 1 1 calc R . . . .
H37B H 1.145616 0.387522 0.568590 0.032 Uiso 1 1 calc R . . . .
C6 C 0.2374(2) 0.8516(2) 0.1863(2) 0.0265(6) Uani 1 1 d . . . . .
H6A H 0.224605 0.786808 0.205301 0.032 Uiso 1 1 calc R . . . .
H6B H 0.209529 0.893852 0.232644 0.032 Uiso 1 1 calc R . . . .
C7 C 0.3661(2) 0.8682(2) 0.1987(2) 0.0246(6) Uani 1 1 d . . . . .
C12 C 0.4344(2) 0.8599(2) 0.3123(2) 0.0260(6) Uani 1 1 d . . . . .
H12A H 0.401342 0.901538 0.355693 0.031 Uiso 1 1 calc R . . . .
H12B H 0.514601 0.879246 0.319859 0.031 Uiso 1 1 calc R . . . .
C18 C 0.4215(2) 0.5566(2) 0.3878(2) 0.0279(6) Uani 1 1 d . . . . .
H18 H 0.399287 0.593499 0.438133 0.033 Uiso 1 1 calc R . . . .
C45 C 1.1371(2) 0.6200(2) 0.3586(2) 0.0290(6) Uani 1 1 d . . . . .
C28 C 1.1625(2) 0.0151(2) 0.4287(2) 0.0281(6) Uani 1 1 d . . . . .
C10 C 0.4710(2) 0.6892(2) 0.2796(2) 0.0239(6) Uani 1 1 d . . . . .
H10 H 0.554334 0.700355 0.287634 0.029 Uiso 1 1 calc R . . . .
C32 C 1.0869(2) 0.1969(2) 0.3599(2) 0.0249(6) Uani 1 1 d . . . . .
C44 C 1.1544(2) 0.5379(2) 0.4250(2) 0.0285(6) Uani 1 1 d . . . . .
H44 H 1.198397 0.536435 0.495626 0.034 Uiso 1 1 calc R . . . .
C17 C 0.4587(2) 0.5904(2) 0.3082(2) 0.0257(6) Uani 1 1 d . . . . .
C51 C 0.8530(3) 0.7659(2) 0.0244(2) 0.0300(6) Uani 1 1 d . . . . .
C22 C 0.5077(2) 0.3357(2) 0.2893(2) 0.0296(6) Uani 1 1 d . . . . .
C9 C 0.4081(2) 0.7020(2) 0.1618(2) 0.0271(6) Uani 1 1 d . . . . .
H9 H 0.325310 0.687961 0.152936 0.032 Uiso 1 1 calc R . . . .
C47 C 0.9053(2) 0.4989(2) 0.2548(2) 0.0296(6) Uani 1 1 d . . . . .
H47A H 0.877556 0.439693 0.274810 0.044 Uiso 1 1 calc GR . . . .
H47B H 0.862367 0.514671 0.183523 0.044 Uiso 1 1 calc GR . . . .
H47C H 0.894396 0.547797 0.302431 0.044 Uiso 1 1 calc GR . . . .
C26 C 0.4843(3) 0.2751(3) 0.2107(3) 0.0370(7) Uani 1 1 d . . . . .
H26 H 0.422565 0.288433 0.151505 0.044 Uiso 1 1 calc R . . . .
C31 C 1.1703(2) 0.1768(2) 0.4687(2) 0.0246(6) Uani 1 1 d . . . . .
C34 C 1.2372(3) 0.1201(2) 0.2818(2) 0.0303(6) Uani 1 1 d . . . . .
H34A H 1.257890 0.180411 0.256106 0.036 Uiso 1 1 calc R . . . .
H34B H 1.247873 0.070668 0.233708 0.036 Uiso 1 1 calc R . . . .
C41 C 1.0548(3) 0.4177(2) 0.1847(2) 0.0277(6) Uani 1 1 d . . . . .
H41A H 1.004376 0.430402 0.114344 0.033 Uiso 1 1 calc R . . . .
H41B H 1.135172 0.422242 0.181231 0.033 Uiso 1 1 calc R . . . .
C36 C 1.1505(2) 0.2447(2) 0.5488(2) 0.0282(6) Uani 1 1 d . . . . .
H36A H 1.205179 0.231502 0.617097 0.034 Uiso 1 1 calc R . . . .
H36B H 1.072028 0.236258 0.556273 0.034 Uiso 1 1 calc R . . . .
C3 C 0.3419(3) 0.8231(3) 0.0162(2) 0.0319(7) Uani 1 1 d . . . . .
H3 H 0.370243 0.784221 -0.033760 0.038 Uiso 1 1 calc R . . . .
C48 C 1.0079(2) 0.6536(2) 0.1721(2) 0.0271(6) Uani 1 1 d . . . . .
C20 C 0.4413(2) 0.4251(2) 0.2819(2) 0.0295(6) Uani 1 1 d . . . . .
C49 C 0.9424(3) 0.7243(2) 0.2046(2) 0.0308(7) Uani 1 1 d . . . . .
H49 H 0.951011 0.733571 0.276800 0.037 Uiso 1 1 calc R . . . .
C16 C 0.4908(2) 0.5133(2) 0.2426(2) 0.0281(6) Uani 1 1 d . . . . .
C14 C 0.4526(3) 0.6319(3) 0.0957(2) 0.0332(7) Uani 1 1 d . . . . .
H14A H 0.412265 0.641288 0.021317 0.040 Uiso 1 1 calc R . . . .
H14B H 0.535295 0.642741 0.104428 0.040 Uiso 1 1 calc R . . . .
C52 C 0.9940(3) 0.6443(2) 0.0687(2) 0.0290(6) Uani 1 1 d . . . . .
H52 H 1.037192 0.598211 0.045128 0.035 Uiso 1 1 calc R . . . .
C27 C 1.1312(3) -0.0776(3) 0.4630(2) 0.0330(7) Uani 1 1 d . . . . .
H27A H 1.174095 -0.088436 0.535594 0.050 Uiso 1 1 calc GR . . . .
H27B H 1.149890 -0.126133 0.418782 0.050 Uiso 1 1 calc GR . . . .
H27C H 1.048879 -0.079091 0.457272 0.050 Uiso 1 1 calc GR . . . .
C5 C 0.1732(2) 0.8699(2) 0.0731(2) 0.0308(7) Uani 1 1 d . . . . .
H5 H 0.089188 0.860927 0.063344 0.037 Uiso 1 1 calc R . . . .
C30 C 1.2965(2) 0.1753(2) 0.4666(2) 0.0279(6) Uani 1 1 d . . . . .
H30A H 1.318271 0.236682 0.444514 0.033 Uiso 1 1 calc R . . . .
H30B H 1.346206 0.161883 0.537143 0.033 Uiso 1 1 calc R . . . .
C40 C 1.0323(3) 0.3199(2) 0.2173(2) 0.0281(6) Uani 1 1 d . . . . .
H40A H 1.047654 0.274892 0.166550 0.034 Uiso 1 1 calc R . . . .
H40B H 0.950758 0.314128 0.216503 0.034 Uiso 1 1 calc R . . . .
C21 C 0.6222(3) 0.5092(3) 0.2638(2) 0.0314(7) Uani 1 1 d . . . . .
H21A H 0.650165 0.568280 0.243579 0.047 Uiso 1 1 calc GR . . . .
H21B H 0.643016 0.458653 0.223288 0.047 Uiso 1 1 calc GR . . . .
H21C H 0.656882 0.498204 0.338177 0.047 Uiso 1 1 calc GR . . . .
C4 C 0.2149(3) 0.8043(3) 0.0007(2) 0.0354(7) Uani 1 1 d . . . . .
H4A H 0.202770 0.738933 0.017938 0.042 Uiso 1 1 calc R . . . .
H4B H 0.172226 0.815859 -0.072630 0.042 Uiso 1 1 calc R . . . .
C25 C 0.6348(3) 0.1699(3) 0.2964(3) 0.0405(8) Uani 1 1 d . . . . .
C35 C 0.9611(2) 0.1834(3) 0.3626(2) 0.0309(7) Uani 1 1 d . . . . .
H35A H 0.935977 0.237931 0.394469 0.046 Uiso 1 1 calc GR . . . .
H35B H 0.955384 0.128010 0.403566 0.046 Uiso 1 1 calc GR . . . .
H35C H 0.912406 0.175734 0.291414 0.046 Uiso 1 1 calc GR . . . .
C1 C 0.3318(3) 1.0778(3) 0.0348(2) 0.0334(7) Uani 1 1 d . . . . .
H1A H 0.301273 1.119226 0.079162 0.050 Uiso 1 1 calc GR . . . .
H1B H 0.292054 1.089482 -0.038449 0.050 Uiso 1 1 calc GR . . . .
H1C H 0.413872 1.089524 0.046309 0.050 Uiso 1 1 calc GR . . . .
C15 C 0.4347(3) 0.5325(3) 0.1264(2) 0.0340(7) Uani 1 1 d . . . . .
H15A H 0.467146 0.489480 0.083919 0.041 Uiso 1 1 calc R . . . .
H15B H 0.351520 0.519965 0.110953 0.041 Uiso 1 1 calc R . . . .
C13 C 0.5402(3) 0.8314(3) 0.1327(2) 0.0343(7) Uani 1 1 d . . . . .
H13A H 0.546039 0.899226 0.130624 0.051 Uiso 1 1 calc GR . . . .
H13B H 0.561375 0.804594 0.072928 0.051 Uiso 1 1 calc GR . . . .
H13C H 0.592000 0.808014 0.197343 0.051 Uiso 1 1 calc GR . . . .
C24 C 0.6595(3) 0.2327(3) 0.3821(3) 0.0359(7) Uani 1 1 d . . . . .
H24 H 0.719460 0.218590 0.442358 0.043 Uiso 1 1 calc R . . . .
H7A H 0.929(5) -0.009(4) 0.276(5) 0.076(16) Uiso 1 1 d . . . . .
H14C H 0.843(6) 0.010(5) 0.103(5) 0.10(2) Uiso 1 1 d . . . . .
H7B H 0.788(7) 0.015(6) 0.253(6) 0.11(2) Uiso 1 1 d . . . . .
H46 H 1.163(3) 0.576(2) 0.215(2) 0.015(7) Uiso 1 1 d . . . . .
H20 H 0.351(3) 0.415(2) 0.232(3) 0.019(8) Uiso 1 1 d . . . . .
H14D H 0.811(6) -0.063(5) -0.021(6) 0.11(2) Uiso 1 1 d . . . . .

loop_
_atom_site_aniso_label
_atom_site_aniso_U_11
_atom_site_aniso_U_22
_atom_site_aniso_U_33
_atom_site_aniso_U_23
_atom_site_aniso_U_13
_atom_site_aniso_U_12
O1 0.0250(9) 0.0367(12) 0.0173(9) 0.0043(9) 0.0040(7) 0.0000(8)
O10 0.0237(9) 0.0389(12) 0.0186(9) 0.0034(8) 0.0056(8) -0.0019(8)
O2 0.0236(10) 0.0389(12) 0.0270(10) 0.0115(9) 0.0022(8) 0.0022(9)
O4 0.0334(11) 0.0437(14) 0.0361(12) 0.0095(10) 0.0153(9) 0.0069(10)
O8 0.0300(10) 0.0359(12) 0.0189(10) 0.0036(8) 0.0033(8) -0.0046(9)
O3 0.0330(11) 0.0436(13) 0.0181(10) 0.0052(9) 0.0075(8) 0.0029(9)
O12 0.0359(11) 0.0383(12) 0.0192(9) 0.0005(9) 0.0056(8) 0.0018(10)
O9 0.0250(10) 0.0324(11) 0.0324(11) 0.0061(9) 0.0105(8) -0.0005(9)
O13 0.0362(12) 0.0419(13) 0.0271(11) 0.0056(10) -0.0011(9) 0.0006(10)
O11 0.0303(11) 0.0382(13) 0.0321(11) -0.0075(10) -0.0024(9) -0.0019(10)
O5 0.0361(12) 0.0441(14) 0.0426(13) -0.0145(12) 0.0011(10) 0.0040(11)
O7 0.0389(13) 0.0452(15) 0.0426(14) -0.0110(11) 0.0101(11) -0.0026(11)
O6 0.0383(13) 0.0428(16) 0.079(2) -0.0116(14) 0.0082(13) 0.0100(12)
O14 0.0540(16) 0.0617(19) 0.0425(15) 0.0054(14) 0.0150(12) -0.0097(14)
C2 0.0241(13) 0.0423(19) 0.0182(13) 0.0055(12) 0.0050(10) 0.0017(12)
C43 0.0185(12) 0.0385(17) 0.0157(12) -0.0011(12) 0.0028(10) 0.0043(11)
C23 0.0224(13) 0.0403(18) 0.0248(14) -0.0004(13) 0.0010(11) 0.0021(12)
C42 0.0225(12) 0.0351(16) 0.0159(13) -0.0009(11) 0.0022(10) 0.0015(12)
C29 0.0238(13) 0.0349(17) 0.0345(16) 0.0031(13) 0.0128(12) -0.0027(12)
C46 0.0225(13) 0.0344(16) 0.0203(13) -0.0018(12) 0.0040(10) 0.0014(12)
C8 0.0231(13) 0.0392(17) 0.0149(12) 0.0001(12) 0.0039(10) 0.0029(12)
C38 0.0194(12) 0.0401(17) 0.0142(12) -0.0018(12) 0.0022(10) 0.0014(11)
C39 0.0216(12) 0.0332(16) 0.0137(12) -0.0019(11) 0.0021(10) 0.0000(11)
C19 0.0206(13) 0.0411(17) 0.0289(15) 0.0026(14) 0.0056(11) 0.0053(12)
C33 0.0328(14) 0.0314(16) 0.0152(12) 0.0012(12) 0.0047(10) -0.0028(12)
C50 0.0303(15) 0.0389(18) 0.0272(15) -0.0013(13) 0.0068(12) 0.0025(13)
C11 0.0228(13) 0.0382(17) 0.0154(13) 0.0011(12) 0.0029(10) 0.0059(12)
C37 0.0239(13) 0.0410(18) 0.0142(13) -0.0030(11) 0.0015(10) 0.0031(12)
C6 0.0225(13) 0.0343(17) 0.0217(14) 0.0055(12) 0.0045(10) 0.0027(11)
C7 0.0220(12) 0.0350(16) 0.0162(13) 0.0034(12) 0.0040(10) 0.0007(12)
C12 0.0245(13) 0.0368(17) 0.0151(13) -0.0017(11) 0.0025(10) 0.0015(12)
C18 0.0225(13) 0.0390(17) 0.0216(13) -0.0001(12) 0.0052(11) 0.0056(12)
C45 0.0179(12) 0.0416(18) 0.0252(14) -0.0040(13) 0.0020(10) 0.0033(12)
C28 0.0245(13) 0.0400(18) 0.0188(13) 0.0040(13) 0.0043(11) -0.0012(12)
C10 0.0196(12) 0.0355(16) 0.0156(12) -0.0003(12) 0.0028(10) 0.0034(11)
C32 0.0216(12) 0.0364(16) 0.0154(12) 0.0009(12) 0.0029(10) -0.0006(12)
C44 0.0220(13) 0.0416(18) 0.0185(13) -0.0030(12) -0.0004(10) 0.0040(12)
C17 0.0177(12) 0.0373(17) 0.0203(13) -0.0007(12) 0.0022(10) 0.0046(11)
C51 0.0263(14) 0.0347(17) 0.0279(15) 0.0008(13) 0.0055(12) -0.0026(12)
C22 0.0235(13) 0.0368(17) 0.0258(14) -0.0012(13) 0.0020(11) 0.0021(12)
C9 0.0214(12) 0.0407(17) 0.0169(12) 0.0001(12) 0.0013(10) 0.0046(12)
C47 0.0219(13) 0.0426(18) 0.0212(14) 0.0023(13) 0.0004(10) 0.0006(13)
C26 0.0281(15) 0.044(2) 0.0340(17) -0.0026(14) -0.0003(13) 0.0045(14)
C31 0.0215(12) 0.0358(17) 0.0155(12) 0.0028(11) 0.0034(10) -0.0001(11)
C34 0.0378(16) 0.0323(16) 0.0255(14) 0.0013(12) 0.0163(12) -0.0008(13)
C41 0.0305(14) 0.0369(17) 0.0137(12) -0.0013(12) 0.0025(10) 0.0003(13)
C36 0.0238(13) 0.0446(18) 0.0147(13) 0.0010(12) 0.0027(10) 0.0001(12)
C3 0.0338(15) 0.0439(19) 0.0163(13) 0.0027(13) 0.0037(11) 0.0040(14)
C48 0.0239(13) 0.0347(16) 0.0223(13) -0.0005(12) 0.0054(11) 0.0001(12)
C20 0.0208(13) 0.0379(17) 0.0265(15) -0.0015(13) 0.0006(11) 0.0033(12)
C49 0.0289(14) 0.0423(19) 0.0207(14) -0.0023(13) 0.0059(11) 0.0022(13)
C16 0.0260(14) 0.0364(17) 0.0205(13) -0.0018(13) 0.0040(11) 0.0061(12)
C14 0.0377(16) 0.0435(19) 0.0181(13) -0.0016(13) 0.0069(11) 0.0095(14)
C52 0.0284(14) 0.0359(17) 0.0232(14) -0.0003(12) 0.0077(11) 0.0002(12)
C27 0.0286(15) 0.0418(19) 0.0276(15) 0.0067(14) 0.0057(12) -0.0049(13)
C5 0.0212(13) 0.0398(18) 0.0276(15) 0.0083(13) 0.0000(11) -0.0007(12)
C30 0.0199(12) 0.0372(17) 0.0254(14) 0.0021(12) 0.0041(10) -0.0004(12)
C40 0.0310(14) 0.0363(17) 0.0141(12) -0.0010(12) 0.0013(11) -0.0010(12)
C21 0.0240(13) 0.0426(19) 0.0276(15) -0.0001(14) 0.0070(11) 0.0060(13)
C4 0.0332(16) 0.0457(19) 0.0189(14) 0.0031(13) -0.0075(12) 0.0008(14)
C25 0.0278(15) 0.042(2) 0.050(2) -0.0005(16) 0.0077(14) 0.0055(14)
C35 0.0225(13) 0.0435(19) 0.0241(14) 0.0024(13) 0.0021(11) -0.0034(13)
C1 0.0332(15) 0.045(2) 0.0223(15) 0.0085(13) 0.0073(12) 0.0005(14)
C15 0.0325(15) 0.045(2) 0.0217(14) -0.0034(13) 0.0030(12) 0.0080(14)
C13 0.0270(14) 0.053(2) 0.0252(15) 0.0032(14) 0.0106(12) 0.0050(14)
C24 0.0246(14) 0.0445(19) 0.0340(17) 0.0040(15) 0.0003(13) 0.0038(13)

loop_
_atom_type_symbol
_atom_type_description
_atom_type_scat_dispersion_real
_atom_type_scat_dispersion_imag
_atom_type_scat_source
C C 0.0181 0.0091 'International Tables Vol C Tables 4.2.6.8 and 6.1.1.4'
H H 0.0000 0.0000 'International Tables Vol C Tables 4.2.6.8 and 6.1.1.4'
O O 0.0492 0.0322 'International Tables Vol C Tables 4.2.6.8 and 6.1.1.4'

loop_
_geom_angle_atom_site_label_1
_geom_angle_atom_site_label_2
_geom_angle_atom_site_label_3
_geom_angle
_geom_angle_site_symmetry_1
_geom_angle_site_symmetry_3
_geom_angle_publ_flag
C2 O1 C7 112.6(2) . . ?
C28 O10 C31 112.4(2) . . ?
C2 O2 C5 110.8(2) . . ?
C28 O8 C33 111.7(2) . . ?
C2 O3 C3 111.7(2) . . ?
C52 O12 C51 122.5(2) . . ?
C28 O9 C29 110.8(2) . . ?
C26 O5 C25 121.0(3) . . ?
H7A O7 H7B 120(6) . . ?
H14C O14 H14D 115(5) . . ?
O1 C2 O3 110.7(2) . . ?
O1 C2 C1 108.2(2) . . ?
O2 C2 O1 110.7(2) . . ?
O2 C2 O3 109.9(2) . . ?
O2 C2 C1 108.6(2) . . ?
O3 C2 C1 108.7(2) . . ?
C38 C43 C42 118.0(2) . . ?
C44 C43 C42 112.2(3) . . ?
C44 C43 C38 129.7(3) . . ?
C22 C23 H23 119.5 . . ?
C24 C23 H23 119.5 . . ?
C24 C23 C22 120.9(3) . . ?
C43 C42 C46 102.4(2) . . ?
C43 C42 C47 109.0(2) . . ?
C47 C42 C46 111.2(3) . . ?
C41 C42 C43 109.9(2) . . ?
C41 C42 C46 112.3(2) . . ?
C41 C42 C47 111.6(2) . . ?
O9 C29 H29 109.7 . . ?
O9 C29 C34 108.2(2) . . ?
O9 C29 C30 108.1(2) . . ?
C34 C29 H29 109.7 . . ?
C30 C29 H29 109.7 . . ?
C30 C29 C34 111.4(3) . . ?
C42 C46 H46 109.5(16) . . ?
C45 C46 C42 103.1(2) . . ?
C45 C46 H46 103.5(16) . . ?
C48 C46 C42 116.8(2) . . ?
C48 C46 C45 117.0(3) . . ?
C48 C46 H46 106.2(16) . . ?
C9 C8 C7 109.0(2) . . ?
C9 C8 C3 112.6(3) . . ?
C3 C8 C7 104.8(2) . . ?
C13 C8 C7 111.0(3) . . ?
C13 C8 C9 111.8(3) . . ?
C13 C8 C3 107.5(2) . . ?
C43 C38 H38 106.3 . . ?
C43 C38 C39 110.7(2) . . ?
C43 C38 C37 114.8(2) . . ?
C39 C38 H38 106.3 . . ?
C37 C38 H38 106.3 . . ?
C37 C38 C39 111.8(2) . . ?
C38 C39 H39 107.8 . . ?
C32 C39 C38 110.0(2) . . ?
C32 C39 H39 107.8 . . ?
C40 C39 C38 111.2(2) . . ?
C40 C39 H39 107.8 . . ?
C40 C39 C32 112.1(2) . . ?
O4 C19 C18 128.0(3) . . ?
O4 C19 C20 124.5(3) . . ?
C18 C19 C20 107.4(3) . . ?
O8 C33 H33 109.2 . . ?
O8 C33 C32 107.2(2) . . ?
O8 C33 C34 107.1(3) . . ?
C32 C33 H33 109.2 . . ?
C34 C33 H33 109.2 . . ?
C34 C33 C32 114.8(3) . . ?
C51 C50 H50 119.7 . . ?
C49 C50 H50 119.7 . . ?
C49 C50 C51 120.6(3) . . ?
H11A C11 H11B 107.8 . . ?
C12 C11 H11A 109.0 . . ?
C12 C11 H11B 109.0 . . ?
C12 C11 C10 113.1(2) . . ?
C10 C11 H11A 109.0 . . ?
C10 C11 H11B 109.0 . . ?
C38 C37 H37A 109.3 . . ?
C38 C37 H37B 109.3 . . ?
H37A C37 H37B 107.9 . . ?
C36 C37 C38 111.7(2) . . ?
C36 C37 H37A 109.3 . . ?
C36 C37 H37B 109.3 . . ?
H6A C6 H6B 108.4 . . ?
C7 C6 H6A 110.1 . . ?
C7 C6 H6B 110.1 . . ?
C5 C6 H6A 110.1 . . ?
C5 C6 H6B 110.1 . . ?
C5 C6 C7 108.2(2) . . ?
O1 C7 C8 107.9(2) . . ?
O1 C7 C6 105.8(2) . . ?
O1 C7 C12 107.9(2) . . ?
C6 C7 C8 113.0(2) . . ?
C12 C7 C8 110.9(2) . . ?
C12 C7 C6 111.0(2) . . ?
C11 C12 H12A 109.6 . . ?
C11 C12 H12B 109.6 . . ?
C7 C12 C11 110.1(2) . . ?
C7 C12 H12A 109.6 . . ?
C7 C12 H12B 109.6 . . ?
H12A C12 H12B 108.1 . . ?
C19 C18 H18 124.8 . . ?
C17 C18 C19 110.5(3) . . ?
C17 C18 H18 124.8 . . ?
O11 C45 C46 124.9(3) . . ?
O11 C45 C44 128.0(3) . . ?
C44 C45 C46 107.0(3) . . ?
O10 C28 O8 110.6(3) . . ?
O10 C28 C27 109.0(2) . . ?
O8 C28 C27 107.5(2) . . ?
O9 C28 O10 110.8(2) . . ?
O9 C28 O8 110.1(2) . . ?
O9 C28 C27 108.8(3) . . ?
C11 C10 H10 107.1 . . ?
C11 C10 C9 112.7(2) . . ?
C17 C10 C11 114.1(2) . . ?
C17 C10 H10 107.1 . . ?
C17 C10 C9 108.4(2) . . ?
C9 C10 H10 107.1 . . ?
C39 C32 C31 109.1(2) . . ?
C39 C32 C35 111.3(2) . . ?
C33 C32 C39 112.9(2) . . ?
C33 C32 C31 105.2(2) . . ?
C33 C32 C35 107.6(2) . . ?
C35 C32 C31 110.6(2) . . ?
C43 C44 C45 110.3(3) . . ?
C43 C44 H44 124.9 . . ?
C45 C44 H44 124.9 . . ?
C18 C17 C10 128.6(3) . . ?
C18 C17 C16 112.2(3) . . ?
C10 C17 C16 119.2(2) . . ?
O12 C51 C50 115.8(3) . . ?
O13 C51 O12 117.1(3) . . ?
O13 C51 C50 127.1(3) . . ?
C23 C22 C20 122.4(3) . . ?
C26 C22 C23 116.9(3) . . ?
C26 C22 C20 120.7(3) . . ?
C8 C9 C10 110.6(2) . . ?
C8 C9 H9 107.3 . . ?
C10 C9 H9 107.3 . . ?
C14 C9 C8 113.6(3) . . ?
C14 C9 C10 110.4(2) . . ?
C14 C9 H9 107.3 . . ?
C42 C47 H47A 109.5 . . ?
C42 C47 H47B 109.5 . . ?
C42 C47 H47C 109.5 . . ?
H47A C47 H47B 109.5 . . ?
H47A C47 H47C 109.5 . . ?
H47B C47 H47C 109.5 . . ?
O5 C26 H26 118.3 . . ?
C22 C26 O5 123.3(3) . . ?
C22 C26 H26 118.3 . . ?
O10 C31 C32 107.6(2) . . ?
O10 C31 C36 108.4(2) . . ?
O10 C31 C30 105.7(2) . . ?
C36 C31 C32 110.5(2) . . ?
C36 C31 C30 111.6(2) . . ?
C30 C31 C32 112.7(2) . . ?
C29 C34 H34A 110.2 . . ?
C29 C34 H34B 110.2 . . ?
C33 C34 C29 107.4(2) . . ?
C33 C34 H34A 110.2 . . ?
C33 C34 H34B 110.2 . . ?
H34A C34 H34B 108.5 . . ?
C42 C41 H41A 109.3 . . ?
C42 C41 H41B 109.3 . . ?
H41A C41 H41B 107.9 . . ?
C40 C41 C42 111.8(2) . . ?
C40 C41 H41A 109.3 . . ?
C40 C41 H41B 109.3 . . ?
C37 C36 H36A 109.3 . . ?
C37 C36 H36B 109.3 . . ?
C31 C36 C37 111.5(2) . . ?
C31 C36 H36A 109.3 . . ?
C31 C36 H36B 109.3 . . ?
H36A C36 H36B 108.0 . . ?
O3 C3 C8 108.0(3) . . ?
O3 C3 H3 109.1 . . ?
O3 C3 C4 107.5(3) . . ?
C8 C3 H3 109.1 . . ?
C4 C3 C8 113.9(3) . . ?
C4 C3 H3 109.1 . . ?
C49 C48 C46 123.8(3) . . ?
C52 C48 C46 119.1(3) . . ?
C52 C48 C49 117.0(3) . . ?
C19 C20 C16 104.1(3) . . ?
C19 C20 H20 101.1(17) . . ?
C22 C20 C19 113.6(3) . . ?
C22 C20 C16 118.1(3) . . ?
C22 C20 H20 110.1(17) . . ?
C16 C20 H20 108.2(17) . . ?
C50 C49 C48 121.4(3) . . ?
C50 C49 H49 119.3 . . ?
C48 C49 H49 119.3 . . ?
C17 C16 C20 102.7(2) . . ?
C17 C16 C21 109.4(2) . . ?
C17 C16 C15 109.5(3) . . ?
C21 C16 C20 112.4(2) . . ?
C15 C16 C20 112.3(3) . . ?
C15 C16 C21 110.3(2) . . ?
C9 C14 H14A 109.3 . . ?
C9 C14 H14B 109.3 . . ?
H14A C14 H14B 108.0 . . ?
C15 C14 C9 111.6(3) . . ?
C15 C14 H14A 109.3 . . ?
C15 C14 H14B 109.3 . . ?
O12 C52 H52 118.7 . . ?
C48 C52 O12 122.6(3) . . ?
C48 C52 H52 118.7 . . ?
C28 C27 H27A 109.5 . . ?
C28 C27 H27B 109.5 . . ?
C28 C27 H27C 109.5 . . ?
H27A C27 H27B 109.5 . . ?
H27A C27 H27C 109.5 . . ?
H27B C27 H27C 109.5 . . ?
O2 C5 C6 108.7(3) . . ?
O2 C5 H5 109.7 . . ?
O2 C5 C4 108.5(3) . . ?
C6 C5 H5 109.7 . . ?
C6 C5 C4 110.5(3) . . ?
C4 C5 H5 109.7 . . ?
C29 C30 C31 109.0(2) . . ?
C29 C30 H30A 109.9 . . ?
C29 C30 H30B 109.9 . . ?
C31 C30 H30A 109.9 . . ?
C31 C30 H30B 109.9 . . ?
H30A C30 H30B 108.3 . . ?
C39 C40 H40A 109.3 . . ?
C39 C40 H40B 109.3 . . ?
C41 C40 C39 111.6(2) . . ?
C41 C40 H40A 109.3 . . ?
C41 C40 H40B 109.3 . . ?
H40A C40 H40B 108.0 . . ?
C16 C21 H21A 109.5 . . ?
C16 C21 H21B 109.5 . . ?
C16 C21 H21C 109.5 . . ?
H21A C21 H21B 109.5 . . ?
H21A C21 H21C 109.5 . . ?
H21B C21 H21C 109.5 . . ?
C3 C4 C5 107.4(3) . . ?
C3 C4 H4A 110.2 . . ?
C3 C4 H4B 110.2 . . ?
C5 C4 H4A 110.2 . . ?
C5 C4 H4B 110.2 . . ?
H4A C4 H4B 108.5 . . ?
O5 C25 C24 116.5(3) . . ?
O6 C25 O5 116.4(3) . . ?
O6 C25 C24 127.1(3) . . ?
C32 C35 H35A 109.5 . . ?
C32 C35 H35B 109.5 . . ?
C32 C35 H35C 109.5 . . ?
H35A C35 H35B 109.5 . . ?
H35A C35 H35C 109.5 . . ?
H35B C35 H35C 109.5 . . ?
C2 C1 H1A 109.5 . . ?
C2 C1 H1B 109.5 . . ?
C2 C1 H1C 109.5 . . ?
H1A C1 H1B 109.5 . . ?
H1A C1 H1C 109.5 . . ?
H1B C1 H1C 109.5 . . ?
C16 C15 H15A 109.1 . . ?
C16 C15 H15B 109.1 . . ?
C14 C15 C16 112.5(3) . . ?
C14 C15 H15A 109.1 . . ?
C14 C15 H15B 109.1 . . ?
H15A C15 H15B 107.8 . . ?
C8 C13 H13A 109.5 . . ?
C8 C13 H13B 109.5 . . ?
C8 C13 H13C 109.5 . . ?
H13A C13 H13B 109.5 . . ?
H13A C13 H13C 109.5 . . ?
H13B C13 H13C 109.5 . . ?
C23 C24 C25 121.3(3) . . ?
C23 C24 H24 119.3 . . ?
C25 C24 H24 119.3 . . ?

loop_
_geom_bond_atom_site_label_1
_geom_bond_atom_site_label_2
_geom_bond_distance
_geom_bond_site_symmetry_2
_geom_bond_publ_flag
O1 C2 1.414(3) . ?
O1 C7 1.452(4) . ?
O10 C28 1.415(4) . ?
O10 C31 1.456(4) . ?
O2 C2 1.414(3) . ?
O2 C5 1.447(4) . ?
O4 C19 1.223(4) . ?
O8 C33 1.461(4) . ?
O8 C28 1.419(3) . ?
O3 C2 1.419(4) . ?
O3 C3 1.449(4) . ?
O12 C51 1.384(4) . ?
O12 C52 1.363(4) . ?
O9 C29 1.457(4) . ?
O9 C28 1.408(3) . ?
O13 C51 1.210(4) . ?
O11 C45 1.221(4) . ?
O5 C26 1.380(4) . ?
O5 C25 1.390(4) . ?
O7 H7A 0.97(6) . ?
O7 H7B 0.98(8) . ?
O6 C25 1.218(5) . ?
O14 H14C 1.06(7) . ?
O14 H14D 1.19(8) . ?
C2 C1 1.496(5) . ?
C43 C42 1.530(4) . ?
C43 C38 1.503(5) . ?
C43 C44 1.339(4) . ?
C23 H23 0.9500 . ?
C23 C22 1.441(4) . ?
C23 C24 1.348(5) . ?
C42 C46 1.553(4) . ?
C42 C47 1.540(4) . ?
C42 C41 1.529(4) . ?
C29 H29 1.0000 . ?
C29 C34 1.523(4) . ?
C29 C30 1.509(5) . ?
C46 C45 1.542(4) . ?
C46 C48 1.512(4) . ?
C46 H46 1.13(3) . ?
C8 C7 1.556(4) . ?
C8 C9 1.544(5) . ?
C8 C3 1.547(4) . ?
C8 C13 1.541(4) . ?
C38 H38 1.0000 . ?
C38 C39 1.548(4) . ?
C38 C37 1.538(4) . ?
C39 H39 1.0000 . ?
C39 C32 1.545(4) . ?
C39 C40 1.533(4) . ?
C19 C18 1.455(5) . ?
C19 C20 1.537(4) . ?
C33 H33 1.0000 . ?
C33 C32 1.542(4) . ?
C33 C34 1.520(4) . ?
C50 H50 0.9500 . ?
C50 C51 1.442(4) . ?
C50 C49 1.355(5) . ?
C11 H11A 0.9900 . ?
C11 H11B 0.9900 . ?
C11 C12 1.528(4) . ?
C11 C10 1.537(4) . ?
C37 H37A 0.9900 . ?
C37 H37B 0.9900 . ?
C37 C36 1.528(5) . ?
C6 H6A 0.9900 . ?
C6 H6B 0.9900 . ?
C6 C7 1.542(4) . ?
C6 C5 1.524(4) . ?
C7 C12 1.523(4) . ?
C12 H12A 0.9900 . ?
C12 H12B 0.9900 . ?
C18 H18 0.9500 . ?
C18 C17 1.352(4) . ?
C45 C44 1.457(5) . ?
C28 C27 1.494(5) . ?
C10 H10 1.0000 . ?
C10 C17 1.490(5) . ?
C10 C9 1.562(4) . ?
C32 C31 1.556(4) . ?
C32 C35 1.547(4) . ?
C44 H44 0.9500 . ?
C17 C16 1.529(4) . ?
C22 C26 1.333(5) . ?
C22 C20 1.508(5) . ?
C9 H9 1.0000 . ?
C9 C14 1.530(4) . ?
C47 H47A 0.9800 . ?
C47 H47B 0.9800 . ?
C47 H47C 0.9800 . ?
C26 H26 0.9500 . ?
C31 C36 1.514(4) . ?
C31 C30 1.538(4) . ?
C34 H34A 0.9900 . ?
C34 H34B 0.9900 . ?
C41 H41A 0.9900 . ?
C41 H41B 0.9900 . ?
C41 C40 1.519(5) . ?
C36 H36A 0.9900 . ?
C36 H36B 0.9900 . ?
C3 H3 1.0000 . ?
C3 C4 1.521(5) . ?
C48 C49 1.428(4) . ?
C48 C52 1.349(4) . ?
C20 C16 1.555(5) . ?
C20 H20 1.13(3) . ?
C49 H49 0.9500 . ?
C16 C21 1.542(4) . ?
C16 C15 1.540(4) . ?
C14 H14A 0.9900 . ?
C14 H14B 0.9900 . ?
C14 C15 1.521(5) . ?
C52 H52 0.9500 . ?
C27 H27A 0.9800 . ?
C27 H27B 0.9800 . ?
C27 H27C 0.9800 . ?
C5 H5 1.0000 . ?
C5 C4 1.529(5) . ?
C30 H30A 0.9900 . ?
C30 H30B 0.9900 . ?
C40 H40A 0.9900 . ?
C40 H40B 0.9900 . ?
C21 H21A 0.9800 . ?
C21 H21B 0.9800 . ?
C21 H21C 0.9800 . ?
C4 H4A 0.9900 . ?
C4 H4B 0.9900 . ?
C25 C24 1.425(5) . ?
C35 H35A 0.9800 . ?
C35 H35B 0.9800 . ?
C35 H35C 0.9800 . ?
C1 H1A 0.9800 . ?
C1 H1B 0.9800 . ?
C1 H1C 0.9800 . ?
C15 H15A 0.9900 . ?
C15 H15B 0.9900 . ?
C13 H13A 0.9800 . ?
C13 H13B 0.9800 . ?
C13 H13C 0.9800 . ?
C24 H24 0.9500 . ?
